data_7043964
loop_
_publ_author_name
'Tang, Xiaoyan'
'Yu, Hong'
'Gao, Bin-Bin'
'Lang, Jian-Ping'

_publ_section_title
;
 [Cd(H2O)6]@{Cd6Cl4(nico)12[Hg(Tab)2(&#xF06D;-Cl)]2}: a heterometallic
 host-guest icosidodecahedron cage via hierarchical assembly
;
_journal_name_full 'Dalton Trans.'
_journal_paper_doi 10.1039/C7DT02679J
_journal_year 2017
_chemical_formula_moiety 'C108 H100 Cd6 Cl6 Hg2 N16 O24 S4, Cd H12 O6, 10(C3 H7 N O), 3(H2O)'
_chemical_formula_sum 'C138 H188 Cd7 Cl6 Hg2 N26 O43 S4'
_chemical_formula_weight 4428.14
_space_group_crystal_system triclinic
_space_group_IT_number 2
_space_group_name_Hall '-P 1'
_space_group_name_H-M_alt 'P -1'
_symmetry_space_group_name_Hall '-P 1'
_symmetry_space_group_name_H-M 'P -1'
_atom_sites_solution_hydrogens mixed
_audit_creation_method SHELXL-2014/7
_audit_update_record
;
2017-08-09 deposited with the CCDC.
2017-08-11 downloaded from the CCDC.
;
_cell_angle_alpha 101.243(2)
_cell_angle_beta 108.605(3)
_cell_angle_gamma 111.309(2)
_cell_formula_units_Z 1
_cell_length_a 16.080(2)
_cell_length_b 16.7412(13)
_cell_length_c 20.135(3)
_cell_measurement_reflns_used 13977
_cell_measurement_temperature 193(2)
_cell_measurement_theta_max 25.3491
_cell_measurement_theta_min 3.0088
_cell_volume 4479.3(10)
_computing_structure_refinement 'SHELXL-2014/7 (Sheldrick, 2014)'
_diffrn_ambient_temperature 193(2)
_diffrn_measured_fraction_theta_full 0.992
_diffrn_measured_fraction_theta_max 0.991
_diffrn_measurement_device_type 'Rigaku Mercury'
_diffrn_measurement_method \w
_diffrn_radiation_type MoK\a
_diffrn_radiation_wavelength 0.71073
_diffrn_reflns_av_R_equivalents 0.0469
_diffrn_reflns_av_unetI/netI 0.0621
_diffrn_reflns_Laue_measured_fraction_full 0.992
_diffrn_reflns_Laue_measured_fraction_max 0.991
_diffrn_reflns_limit_h_max 19
_diffrn_reflns_limit_h_min -19
_diffrn_reflns_limit_k_max 20
_diffrn_reflns_limit_k_min -17
_diffrn_reflns_limit_l_max 24
_diffrn_reflns_limit_l_min -19
_diffrn_reflns_number 43855
_diffrn_reflns_point_group_measured_fraction_full 0.992
_diffrn_reflns_point_group_measured_fraction_max 0.991
_diffrn_reflns_theta_full 25.242
_diffrn_reflns_theta_max 25.348
_diffrn_reflns_theta_min 3.007
_exptl_absorpt_coefficient_mu 2.734
_exptl_absorpt_correction_T_max 0.722
_exptl_absorpt_correction_T_min 0.561
_exptl_absorpt_correction_type multi-scan
_exptl_absorpt_process_details 'Jacobson, R. (1998) Private communication to Rigaku Corp.'
_exptl_crystal_colour colorless
_exptl_crystal_density_diffrn 1.642
_exptl_crystal_description block
_exptl_crystal_F_000 2204
_exptl_crystal_size_max 0.300
_exptl_crystal_size_mid 0.180
_exptl_crystal_size_min 0.120
_refine_diff_density_max 0.532
_refine_diff_density_min -0.853
_refine_diff_density_rms 0.119
_refine_ls_extinction_method none
_refine_ls_goodness_of_fit_ref 1.020
_refine_ls_hydrogen_treatment constr
_refine_ls_matrix_type full
_refine_ls_number_parameters 1043
_refine_ls_number_reflns 16267
_refine_ls_number_restraints 0
_refine_ls_restrained_S_all 1.020
_refine_ls_R_factor_all 0.0703
_refine_ls_R_factor_gt 0.0513
_refine_ls_shift/su_max 0.002
_refine_ls_shift/su_mean 0.000
_refine_ls_structure_factor_coef Fsqd
_refine_ls_weighting_details 'w=1/[\s^2^(Fo^2^)+(0.0700P)^2^+1.6600P] where P=(Fo^2^+2Fc^2^)/3'
_refine_ls_weighting_scheme calc
_refine_ls_wR_factor_gt 0.1161
_refine_ls_wR_factor_ref 0.1221
_reflns_Friedel_coverage 0.000
_reflns_number_gt 12200
_reflns_number_total 16267
_reflns_threshold_expression 'I > 2\s(I)'
_cod_data_source_file c7dt02679j2.cif
_cod_data_source_block 3
_cod_original_cell_volume 4479.4(9)
_cod_database_code 7043964
_shelx_shelxl_version_number 2014/7
_shelx_space_group_comment
;
The symmetry employed for this shelxl refinement is uniquely defined
by the following loop, which should always be used as a source of
symmetry information in preference to the above space-group names.
They are only intended as comments.
;
_shelx_estimated_absorpt_t_min 0.494
_shelx_estimated_absorpt_t_max 0.735

loop_
_space_group_symop_operation_xyz
'x, y, z'
'-x, -y, -z'

loop_
_atom_site_label
_atom_site_type_symbol
_atom_site_fract_x
_atom_site_fract_y
_atom_site_fract_z
_atom_site_U_iso_or_equiv
_atom_site_adp_type
_atom_site_occupancy
_atom_site_site_symmetry_order
_atom_site_calc_flag
_atom_site_refinement_flags_posn
_atom_site_refinement_flags_adp
_atom_site_refinement_flags_occupancy
Hg1 Hg 1.03226(2) 0.66931(2) 0.60774(2) 0.03703(8) Uani 1 1 d . . .
Cd1 Cd 1.16113(3) 0.86016(3) 0.81570(3) 0.03491(12) Uani 1 1 d . . .
Cd2 Cd 0.60611(3) 0.76027(3) 0.75925(2) 0.03083(11) Uani 1 1 d . . .
Cd3 Cd 0.98175(3) 0.72452(3) 1.13874(2) 0.03198(11) Uani 1 1 d . . .
Cd4 Cd 1.0000 1.0000 1.0000 0.03250(14) Uani 1 2 d S . P
Cl1 Cl 1.22653(11) 0.79020(11) 0.73013(8) 0.0377(3) Uani 1 1 d . . .
Cl2 Cl 0.43149(11) 0.65188(11) 0.65889(9) 0.0421(4) Uani 1 1 d . . .
Cl3 Cl 0.96302(11) 0.59666(10) 1.19002(8) 0.0337(3) Uani 1 1 d . . .
S1 S 1.05492(14) 0.55270(13) 0.64599(11) 0.0517(5) Uani 1 1 d . . .
S2 S 0.99410(13) 0.77261(12) 0.55692(9) 0.0466(4) Uani 1 1 d . . .
O1 O 1.0013(3) 0.7384(3) 0.7237(3) 0.0404(10) Uani 1 1 d . . .
O2 O 0.9927(3) 0.8422(3) 0.8020(3) 0.0406(10) Uani 1 1 d . . .
O3 O 1.0508(4) 0.7895(4) 1.0542(3) 0.0501(12) Uani 1 1 d . . .
O4 O 1.0532(3) 0.6648(3) 1.0662(3) 0.0445(11) Uani 1 1 d . . .
O5 O 0.7430(3) 0.7633(3) 0.8703(2) 0.0371(10) Uani 1 1 d . . .
O6 O 0.5978(3) 0.6385(4) 0.8088(3) 0.0532(13) Uani 1 1 d . . .
O1W O 0.9408(3) 0.8625(3) 0.9183(3) 0.0486(12) Uani 1 1 d . . .
H1X H 0.8783 0.8475 0.8797 0.058 Uiso 1 1 d R U .
H1Y H 0.9860 0.8622 0.8967 0.058 Uiso 1 1 d R U .
O2W O 0.8987(3) 0.9289(3) 1.0465(2) 0.0381(10) Uani 1 1 d . . .
H2X H 0.9369 0.9382 1.0975 0.046 Uiso 1 1 d R U .
H2Y H 0.8529 0.9535 1.0447 0.046 Uiso 1 1 d R U .
O3W O 1.1219(3) 0.9680(3) 1.0642(3) 0.0419(11) Uani 1 1 d . . .
H3X H 1.1682 1.0190 1.1098 0.050 Uiso 1 1 d R U .
H3Y H 1.1553 0.9575 1.0341 0.050 Uiso 1 1 d R U .
O4W O 0.5000 0.5000 1.0000 0.123(5) Uani 1 2 d S . P
H4X H 0.4597 0.4886 1.0199 0.147 Uiso 0.5 1 d R U P
H4Y H 0.4820 0.4525 0.9637 0.147 Uiso 0.5 1 d R U P
O5W O 0.5234(16) 0.7901(14) 0.5051(11) 0.136(7) Uani 0.5 1 d . . P
H5X H 0.5072 0.7428 0.5174 0.163 Uiso 0.5 1 d R U P
H5Y H 0.5852 0.8243 0.5294 0.163 Uiso 0.5 1 d R U P
O6W O 1.0000 1.0000 0.5000 0.075(2) Uani 1 2 d S . P
H6X H 0.9599 0.9455 0.4871 0.090 Uiso 0.5 1 d R U P
H6Y H 1.0242 1.0041 0.4693 0.090 Uiso 0.5 1 d R U P
O7 O 1.3293(3) 0.9622(3) 0.9075(2) 0.0408(11) Uani 1 1 d . . .
O8 O 1.2143(3) 0.9863(3) 0.9339(2) 0.0363(10) Uani 1 1 d . . .
O9 O 1.2662(3) 1.0843(3) 1.2082(3) 0.0452(11) Uani 1 1 d . . .
O10 O 1.4047(3) 1.1264(3) 1.3023(2) 0.0401(10) Uani 1 1 d . . .
O11 O 0.9529(3) 0.8654(3) 1.1580(3) 0.0425(11) Uani 1 1 d . . .
O12 O 0.8997(3) 0.7671(3) 1.2115(2) 0.0406(10) Uani 1 1 d . . .
O13 O 0.4410(4) 0.0767(4) 0.6912(3) 0.0596(14) Uani 1 1 d . . .
O14 O 0.3710(4) 0.2940(4) 0.7189(3) 0.0622(15) Uani 1 1 d . . .
O15 O 0.8581(4) 0.4701(4) 0.8405(3) 0.0649(15) Uani 1 1 d . . .
O16 O 0.8324(4) 0.9462(4) 0.4664(3) 0.0663(16) Uani 1 1 d . . .
O17 O 0.4107(4) 0.6332(3) -0.0430(3) 0.0495(12) Uani 1 1 d . . .
N1 N 0.7094(4) 0.1800(4) 0.4546(3) 0.0436(13) Uani 1 1 d . . .
N2 N 0.7153(4) 0.5279(4) 0.2364(3) 0.0360(12) Uani 1 1 d . . .
N3 N 0.6890(4) 0.7123(4) 0.6965(3) 0.0398(13) Uani 1 1 d . . .
N4 N 1.1530(4) 0.7687(4) 0.8874(3) 0.0390(12) Uani 1 1 d . . .
N5 N 0.8347(4) 0.6482(3) 1.0287(3) 0.0316(11) Uani 1 1 d . . .
N6 N 1.4319(4) 1.1737(4) 1.1483(3) 0.0450(14) Uani 1 1 d . . .
N7 N 1.1416(4) 0.8279(3) 1.2258(3) 0.0343(11) Uani 1 1 d . . .
N8 N 0.8448(4) 1.0311(4) 1.2391(3) 0.0447(14) Uani 1 1 d . . .
N9 N 0.5532(5) 0.1059(4) 0.8123(4) 0.0554(16) Uani 1 1 d . . .
N10 N 0.4123(5) 0.3539(5) 0.6323(4) 0.0575(17) Uani 1 1 d . . .
N11 N 0.7402(5) 0.3980(4) 0.7133(4) 0.0543(16) Uani 1 1 d . . .
N12 N 0.8587(5) 0.9643(5) 0.5909(4) 0.0565(16) Uani 1 1 d . . .
N13 N 0.5688(5) 0.7290(4) 0.0477(4) 0.0611(18) Uani 1 1 d . . .
C1 C 0.9484(5) 0.4455(5) 0.5863(4) 0.0484(18) Uani 1 1 d . . .
C2 C 0.9397(5) 0.3725(4) 0.6108(4) 0.0430(17) Uani 1 1 d . . .
H2 H 0.9884 0.3810 0.6571 0.052 Uiso 1 1 calc R U .
C3 C 0.8609(5) 0.2879(4) 0.5685(3) 0.0366(14) Uani 1 1 d . . .
H3 H 0.8543 0.2381 0.5859 0.044 Uiso 1 1 calc R U .
C4 C 0.7910(5) 0.2747(4) 0.5006(4) 0.0387(15) Uani 1 1 d . . .
C5 C 0.7971(5) 0.3448(5) 0.4736(4) 0.051(2) Uani 1 1 d . . .
H5 H 0.7469 0.3345 0.4275 0.062 Uiso 1 1 calc R U .
C6 C 0.8798(5) 0.4338(5) 0.5155(4) 0.0497(18) Uani 1 1 d . . .
H6 H 0.8884 0.4827 0.4968 0.060 Uiso 1 1 calc R U .
C7 C 0.6565(5) 0.1438(5) 0.5029(5) 0.0527(19) Uani 1 1 d . . .
H7A H 0.5966 0.0861 0.4712 0.079 Uiso 1 1 calc R U .
H7B H 0.6388 0.1891 0.5251 0.079 Uiso 1 1 calc R U .
H7C H 0.7009 0.1336 0.5428 0.079 Uiso 1 1 calc R U .
C8 C 0.7481(5) 0.1182(5) 0.4278(4) 0.0422(15) Uani 1 1 d . . .
H8A H 0.7892 0.1091 0.4705 0.063 Uiso 1 1 calc R U .
H8B H 0.7878 0.1457 0.4026 0.063 Uiso 1 1 calc R U .
H8C H 0.6928 0.0589 0.3925 0.063 Uiso 1 1 calc R U .
C9 C 0.6289(6) 0.1783(6) 0.3850(4) 0.059(2) Uani 1 1 d . . .
H9A H 0.6553 0.1900 0.3483 0.089 Uiso 1 1 calc R U .
H9B H 0.6100 0.2257 0.4007 0.089 Uiso 1 1 calc R U .
H9C H 0.5708 0.1181 0.3623 0.089 Uiso 1 1 calc R U .
C10 C 0.9068(5) 0.7011(4) 0.4629(4) 0.0388(15) Uani 1 1 d . . .
C11 C 0.8315(5) 0.6163(4) 0.4462(4) 0.0407(15) Uani 1 1 d . . .
H11 H 0.8230 0.5954 0.4854 0.049 Uiso 1 1 calc R U .
C12 C 0.7665(5) 0.5603(5) 0.3702(4) 0.0443(16) Uani 1 1 d . . .
H12 H 0.7131 0.5029 0.3588 0.053 Uiso 1 1 calc R U .
C13 C 0.7802(5) 0.5886(4) 0.3124(3) 0.0329(13) Uani 1 1 d . . .
C14 C 0.8553(5) 0.6751(4) 0.3292(4) 0.0425(16) Uani 1 1 d . . .
H14 H 0.8627 0.6963 0.2899 0.051 Uiso 1 1 calc R U .
C15 C 0.9200(5) 0.7309(4) 0.4041(4) 0.0402(15) Uani 1 1 d . . .
H15 H 0.9726 0.7888 0.4154 0.048 Uiso 1 1 calc R U .
C16 C 0.6076(5) 0.4895(5) 0.2238(4) 0.0488(17) Uani 1 1 d . . .
H16D H 0.6042 0.4991 0.2722 0.073 Uiso 1 1 calc R U .
H16E H 0.5731 0.4237 0.1946 0.073 Uiso 1 1 calc R U .
H16F H 0.5763 0.5208 0.1964 0.073 Uiso 1 1 calc R U .
C17 C 0.7406(6) 0.4469(5) 0.2197(4) 0.0490(18) Uani 1 1 d . . .
H17A H 0.7436 0.4211 0.2596 0.073 Uiso 1 1 calc R U .
H17B H 0.8047 0.4692 0.2174 0.073 Uiso 1 1 calc R U .
H17C H 0.6895 0.3995 0.1717 0.073 Uiso 1 1 calc R U .
C18 C 0.7215(5) 0.5738(5) 0.1802(4) 0.0465(17) Uani 1 1 d . . .
H18A H 0.7849 0.5886 0.1777 0.070 Uiso 1 1 calc R U .
H18B H 0.7158 0.6302 0.1952 0.070 Uiso 1 1 calc R U .
H18C H 0.6676 0.5326 0.1310 0.070 Uiso 1 1 calc R U .
C19 C 0.9560(5) 0.7710(4) 0.7470(4) 0.0364(14) Uani 1 1 d . . .
C20 C 0.8443(5) 0.7206(5) 0.7071(4) 0.0461(17) Uani 1 1 d . . .
C21 C 0.7981(5) 0.6363(4) 0.6460(4) 0.0416(16) Uani 1 1 d . . .
H21 H 0.8352 0.6110 0.6292 0.050 Uiso 1 1 calc R U .
C22 C 0.6929(6) 0.5922(5) 0.6118(4) 0.054(2) Uani 1 1 d . . .
H22 H 0.6579 0.5361 0.5706 0.065 Uiso 1 1 calc R U .
C23 C 0.6405(5) 0.6314(4) 0.6388(4) 0.0418(16) Uani 1 1 d . . .
H23 H 0.5703 0.6008 0.6162 0.050 Uiso 1 1 calc R U .
C24 C 0.7862(5) 0.7541(4) 0.7237(4) 0.0381(15) Uani 1 1 d . . .
H24 H 0.8188 0.8146 0.7591 0.046 Uiso 1 1 calc R U .
C25 C 1.0709(5) 0.7291(5) 1.0384(4) 0.0464(17) Uani 1 1 d . . .
C26 C 1.1124(5) 0.7196(5) 0.9805(4) 0.0416(16) Uani 1 1 d . . .
C27 C 1.1389(5) 0.6506(4) 0.9648(4) 0.0422(16) Uani 1 1 d . . .
H27 H 1.1298 0.6081 0.9902 0.051 Uiso 1 1 calc R U .
C28 C 1.1770(5) 0.6416(4) 0.9148(4) 0.0392(15) Uani 1 1 d . . .
H28 H 1.1989 0.5966 0.9064 0.047 Uiso 1 1 calc R U .
C29 C 1.1823(5) 0.7033(4) 0.8755(4) 0.0466(17) Uani 1 1 d . . .
H29 H 1.2077 0.6985 0.8391 0.056 Uiso 1 1 calc R U .
C30 C 1.1215(5) 0.7772(4) 0.9410(4) 0.0402(15) Uani 1 1 d . . .
H30 H 1.1048 0.8255 0.9520 0.048 Uiso 1 1 calc R U .
C31 C 0.6838(5) 0.6830(5) 0.8603(4) 0.0445(16) Uani 1 1 d . . .
C32 C 0.7189(5) 0.6383(5) 0.9132(4) 0.0418(16) Uani 1 1 d . . .
C33 C 0.6564(5) 0.5445(5) 0.8991(4) 0.0403(15) Uani 1 1 d . . .
H33 H 0.5956 0.5102 0.8555 0.048 Uiso 1 1 calc R U .
C34 C 0.6874(5) 0.5041(5) 0.9516(4) 0.054(2) Uani 1 1 d . . .
H34 H 0.6478 0.4421 0.9442 0.065 Uiso 1 1 calc R U .
C35 C 0.7794(6) 0.5589(5) 1.0158(4) 0.055(2) Uani 1 1 d . . .
H35 H 0.8024 0.5320 1.0504 0.066 Uiso 1 1 calc R U .
C36 C 0.8056(4) 0.6872(4) 0.9781(4) 0.0378(15) Uani 1 1 d . . .
H36 H 0.8462 0.7497 0.9877 0.045 Uiso 1 1 calc R U .
C37 C 1.3045(5) 1.0019(4) 0.9512(3) 0.0352(14) Uani 1 1 d . . .
C38 C 1.3817(5) 1.0728(4) 1.0244(4) 0.0398(15) Uani 1 1 d . . .
C39 C 1.4829(4) 1.1004(4) 1.0401(4) 0.0382(15) Uani 1 1 d . . .
H39 H 1.5006 1.0777 1.0025 0.046 Uiso 1 1 calc R U .
C40 C 1.5565(5) 1.1612(5) 1.1117(4) 0.0443(16) Uani 1 1 d . . .
H40 H 1.6242 1.1773 1.1247 0.053 Uiso 1 1 calc R U .
C41 C 1.5263(5) 1.1971(5) 1.1631(4) 0.0409(16) Uani 1 1 d . . .
H41 H 1.5754 1.2404 1.2110 0.049 Uiso 1 1 calc R U .
C42 C 1.3588(5) 1.1137(5) 1.0781(4) 0.0389(15) Uani 1 1 d . . .
H42 H 1.2921 1.1005 1.0665 0.047 Uiso 1 1 calc R U .
C43 C 1.3194(5) 1.0681(5) 1.2564(4) 0.0463(18) Uani 1 1 d . . .
C44 C 1.2771(5) 0.9769(4) 1.2624(4) 0.0411(16) Uani 1 1 d . . .
C45 C 1.3402(5) 0.9525(5) 1.3092(4) 0.0451(16) Uani 1 1 d . . .
H45 H 1.4079 0.9952 1.3378 0.054 Uiso 1 1 calc R U .
C46 C 1.3048(5) 0.8662(4) 1.3143(4) 0.0403(15) Uani 1 1 d . . .
H46 H 1.3479 0.8495 1.3465 0.048 Uiso 1 1 calc R U .
C47 C 1.2052(5) 0.8040(5) 1.2714(4) 0.0478(17) Uani 1 1 d . . .
H47 H 1.1811 0.7442 1.2737 0.057 Uiso 1 1 calc R U .
C48 C 1.1770(5) 0.9140(5) 1.2201(4) 0.0393(15) Uani 1 1 d . . .
H48 H 1.1337 0.9302 1.1876 0.047 Uiso 1 1 calc R U .
C49 C 0.9100(5) 0.8396(4) 1.1975(4) 0.0412(16) Uani 1 1 d . . .
C50 C 0.8746(5) 0.9018(5) 1.2323(4) 0.0417(15) Uani 1 1 d . . .
C51 C 0.8227(5) 0.8724(5) 1.2737(4) 0.0474(17) Uani 1 1 d . . .
H51 H 0.8151 0.8184 1.2849 0.057 Uiso 1 1 calc R U .
C52 C 0.7819(6) 0.9283(6) 1.2981(4) 0.060(2) Uani 1 1 d . . .
H52 H 0.7471 0.9129 1.3276 0.072 Uiso 1 1 calc R U .
C53 C 0.7934(5) 1.0063(4) 1.2783(4) 0.0413(15) Uani 1 1 d . . .
H53 H 0.7639 1.0421 1.2933 0.050 Uiso 1 1 calc R U .
C54 C 0.8816(5) 0.9787(4) 1.2184(4) 0.0451(17) Uani 1 1 d . . .
H54 H 0.9177 0.9968 1.1902 0.054 Uiso 1 1 calc R U .
C55 C 0.5234(6) 0.1302(6) 0.7472(4) 0.0544(19) Uani 1 1 d . . .
H55 H 0.5654 0.1864 0.7459 0.065 Uiso 1 1 calc R U .
C56 C 0.4960(6) 0.0148(5) 0.8113(5) 0.0510(18) Uani 1 1 d . . .
H56A H 0.4256 -0.0017 0.7888 0.077 Uiso 1 1 calc R U .
H56B H 0.5157 0.0149 0.8627 0.077 Uiso 1 1 calc R U .
H56C H 0.5083 -0.0298 0.7819 0.077 Uiso 1 1 calc R U .
C57 C 0.6429(6) 0.1777(5) 0.8819(4) 0.0498(17) Uani 1 1 d . . .
H57A H 0.6523 0.1529 0.9225 0.075 Uiso 1 1 calc R U .
H57B H 0.6333 0.2318 0.8969 0.075 Uiso 1 1 calc R U .
H57C H 0.7013 0.1950 0.8716 0.075 Uiso 1 1 calc R U .
C58 C 0.3473(5) 0.2956(5) 0.6541(4) 0.0425(16) Uani 1 1 d . . .
H58 H 0.2818 0.2550 0.6176 0.051 Uiso 1 1 calc R U .
C59 C 0.5125(6) 0.4332(6) 0.6845(5) 0.058(2) Uani 1 1 d . . .
H59A H 0.5123 0.4583 0.7326 0.087 Uiso 1 1 calc R U .
H59B H 0.5273 0.4809 0.6624 0.087 Uiso 1 1 calc R U .
H59C H 0.5628 0.4117 0.6923 0.087 Uiso 1 1 calc R U .
C60 C 0.3962(5) 0.3527(6) 0.5560(4) 0.057(2) Uani 1 1 d . . .
H60A H 0.3403 0.2944 0.5197 0.086 Uiso 1 1 calc R U .
H60B H 0.4557 0.3597 0.5489 0.086 Uiso 1 1 calc R U .
H60C H 0.3820 0.4033 0.5485 0.086 Uiso 1 1 calc R U .
C61 C 0.7741(6) 0.4041(5) 0.7912(4) 0.0496(18) Uani 1 1 d . . .
H61 H 0.7346 0.3596 0.8056 0.059 Uiso 1 1 calc R U .
C62 C 0.7530(5) 0.4849(5) 0.6964(5) 0.053(2) Uani 1 1 d . . .
H62D H 0.6998 0.4701 0.6480 0.079 Uiso 1 1 calc R U .
H62E H 0.8168 0.5133 0.6944 0.079 Uiso 1 1 calc R U .
H62F H 0.7505 0.5276 0.7358 0.079 Uiso 1 1 calc R U .
C63 C 0.6825(7) 0.3305(6) 0.6501(5) 0.071(3) Uani 1 1 d . . .
H63A H 0.7214 0.3056 0.6327 0.106 Uiso 1 1 calc R U .
H63B H 0.6503 0.3524 0.6129 0.106 Uiso 1 1 calc R U .
H63C H 0.6322 0.2825 0.6569 0.106 Uiso 1 1 calc R U .
C64 C 0.8052(5) 0.9131(5) 0.5118(4) 0.0410(15) Uani 1 1 d . . .
H64 H 0.7497 0.8547 0.4936 0.049 Uiso 1 1 calc R U .
C65 C 0.8989(6) 0.9177(6) 0.6382(5) 0.061(2) Uani 1 1 d . . .
H65A H 0.8546 0.8916 0.6606 0.092 Uiso 1 1 calc R U .
H65B H 0.9643 0.9621 0.6779 0.092 Uiso 1 1 calc R U .
H65C H 0.9046 0.8687 0.6073 0.092 Uiso 1 1 calc R U .
C66 C 0.8656(6) 1.0554(6) 0.6162(5) 0.062(2) Uani 1 1 d . . .
H66A H 0.8693 1.0833 0.5780 0.093 Uiso 1 1 calc R U .
H66B H 0.9250 1.0937 0.6632 0.093 Uiso 1 1 calc R U .
H66C H 0.8071 1.0502 0.6242 0.093 Uiso 1 1 calc R U .
C67 C 0.4980(6) 0.6664(5) -0.0254(5) 0.057(2) Uani 1 1 d . . .
H67 H 0.5207 0.6502 -0.0617 0.069 Uiso 1 1 calc R U .
C68 C 0.6756(6) 0.7602(6) 0.0694(4) 0.058(2) Uani 1 1 d . . .
H68A H 0.6951 0.7175 0.0893 0.086 Uiso 1 1 calc R U .
H68B H 0.7133 0.8215 0.1079 0.086 Uiso 1 1 calc R U .
H68C H 0.6891 0.7620 0.0254 0.086 Uiso 1 1 calc R U .
C69 C 0.5384(6) 0.7702(6) 0.1024(4) 0.061(2) Uani 1 1 d . . .
H69A H 0.5950 0.8270 0.1404 0.091 Uiso 1 1 calc R U .
H69B H 0.5149 0.7270 0.1266 0.091 Uiso 1 1 calc R U .
H69C H 0.4853 0.7838 0.0762 0.091 Uiso 1 1 calc R U .

loop_
_atom_site_aniso_label
_atom_site_aniso_U_11
_atom_site_aniso_U_22
_atom_site_aniso_U_33
_atom_site_aniso_U_23
_atom_site_aniso_U_13
_atom_site_aniso_U_12
Hg1 0.03274(14) 0.03832(14) 0.02885(13) 0.00303(10) 0.00670(10) 0.01502(11)
Cd1 0.0279(2) 0.0299(2) 0.0375(3) 0.00522(19) 0.01072(19) 0.01004(19)
Cd2 0.0225(2) 0.0301(2) 0.0303(2) 0.00717(18) 0.00745(18) 0.00729(18)
Cd3 0.0294(2) 0.0302(2) 0.0317(2) 0.00986(18) 0.01203(19) 0.01042(19)
Cd4 0.0277(3) 0.0333(3) 0.0301(3) 0.0087(3) 0.0105(3) 0.0103(3)
Cl1 0.0320(8) 0.0410(8) 0.0272(7) 0.0010(6) 0.0082(6) 0.0132(7)
Cl2 0.0267(7) 0.0403(8) 0.0408(9) 0.0110(7) 0.0052(6) 0.0063(7)
Cl3 0.0321(7) 0.0326(7) 0.0364(8) 0.0149(6) 0.0156(6) 0.0124(6)
S1 0.0483(11) 0.0412(10) 0.0413(10) 0.0060(8) 0.0004(8) 0.0164(8)
S2 0.0446(10) 0.0342(9) 0.0307(8) -0.0010(7) -0.0012(7) 0.0086(8)
O1 0.030(2) 0.036(2) 0.044(3) 0.007(2) 0.008(2) 0.013(2)
O2 0.034(2) 0.032(2) 0.044(3) 0.009(2) 0.010(2) 0.011(2)
O3 0.039(3) 0.058(3) 0.047(3) 0.010(2) 0.019(2) 0.019(3)
O4 0.040(3) 0.043(3) 0.048(3) 0.012(2) 0.027(2) 0.011(2)
O5 0.034(2) 0.034(2) 0.033(2) 0.0072(19) 0.0098(19) 0.011(2)
O6 0.025(2) 0.054(3) 0.055(3) 0.014(3) 0.004(2) 0.006(2)
O1W 0.035(3) 0.037(3) 0.043(3) -0.003(2) 0.004(2) 0.006(2)
O2W 0.040(2) 0.029(2) 0.030(2) -0.0013(18) 0.014(2) 0.009(2)
O3W 0.032(2) 0.033(2) 0.040(3) 0.002(2) -0.001(2) 0.013(2)
O4W 0.123(10) 0.125(10) 0.119(10) 0.081(9) 0.055(8) 0.033(8)
O5W 0.143(17) 0.135(16) 0.133(16) 0.044(14) 0.055(14) 0.073(15)
O6W 0.060(5) 0.067(5) 0.078(6) 0.026(5) 0.027(5) 0.010(4)
O7 0.030(2) 0.044(3) 0.030(2) -0.004(2) 0.0091(19) 0.011(2)
O8 0.028(2) 0.032(2) 0.043(2) 0.0015(19) 0.0164(19) 0.0112(19)
O9 0.043(3) 0.032(2) 0.047(3) 0.005(2) 0.014(2) 0.012(2)
O10 0.039(3) 0.035(2) 0.037(2) 0.015(2) 0.014(2) 0.008(2)
O11 0.045(3) 0.037(2) 0.051(3) 0.020(2) 0.027(2) 0.016(2)
O12 0.045(3) 0.042(3) 0.033(2) 0.015(2) 0.021(2) 0.015(2)
O13 0.042(3) 0.052(3) 0.061(3) 0.008(3) 0.010(3) 0.014(3)
O14 0.059(3) 0.061(3) 0.050(3) 0.017(3) 0.011(3) 0.022(3)
O15 0.059(4) 0.065(4) 0.067(4) 0.027(3) 0.028(3) 0.022(3)
O16 0.055(3) 0.059(3) 0.058(3) 0.009(3) 0.023(3) 0.005(3)
O17 0.059(3) 0.046(3) 0.033(2) 0.011(2) 0.006(2) 0.026(3)
N1 0.047(3) 0.037(3) 0.044(3) 0.014(3) 0.014(3) 0.020(3)
N2 0.033(3) 0.039(3) 0.031(3) 0.009(2) 0.014(2) 0.012(2)
N3 0.029(3) 0.034(3) 0.029(3) -0.007(2) -0.002(2) 0.009(2)
N4 0.050(3) 0.033(3) 0.039(3) 0.013(2) 0.021(3) 0.021(3)
N5 0.026(3) 0.032(3) 0.039(3) 0.018(2) 0.018(2) 0.008(2)
N6 0.034(3) 0.059(4) 0.029(3) -0.005(3) 0.008(2) 0.023(3)
N7 0.032(3) 0.036(3) 0.029(3) 0.016(2) 0.010(2) 0.011(2)
N8 0.045(3) 0.029(3) 0.042(3) 0.006(2) 0.011(3) 0.009(3)
N9 0.054(4) 0.049(4) 0.048(4) 0.004(3) 0.025(3) 0.012(3)
N10 0.054(4) 0.057(4) 0.056(4) 0.013(3) 0.024(3) 0.023(3)
N11 0.052(4) 0.047(4) 0.058(4) 0.017(3) 0.012(3) 0.027(3)
N12 0.061(4) 0.058(4) 0.057(4) 0.027(3) 0.029(3) 0.026(3)
N13 0.048(4) 0.048(4) 0.046(4) 0.012(3) 0.011(3) -0.008(3)
C1 0.027(3) 0.047(4) 0.059(5) 0.009(4) 0.013(3) 0.014(3)
C2 0.044(4) 0.030(3) 0.031(3) 0.001(3) -0.009(3) 0.018(3)
C3 0.040(4) 0.035(3) 0.032(3) 0.008(3) 0.013(3) 0.018(3)
C4 0.032(3) 0.027(3) 0.045(4) 0.010(3) 0.012(3) 0.007(3)
C5 0.033(4) 0.040(4) 0.056(5) 0.024(3) -0.007(3) 0.010(3)
C6 0.037(4) 0.049(4) 0.043(4) 0.001(3) 0.013(3) 0.012(3)
C7 0.038(4) 0.046(4) 0.065(5) 0.023(4) 0.012(4) 0.016(3)
C8 0.038(4) 0.043(4) 0.035(3) 0.006(3) 0.011(3) 0.016(3)
C9 0.050(4) 0.050(4) 0.035(4) 0.010(3) -0.009(3) 0.006(4)
C10 0.028(3) 0.028(3) 0.042(4) 0.002(3) 0.009(3) 0.005(3)
C11 0.040(4) 0.034(3) 0.026(3) 0.002(3) 0.004(3) 0.007(3)
C12 0.033(3) 0.040(4) 0.038(4) 0.007(3) 0.007(3) 0.003(3)
C13 0.037(3) 0.029(3) 0.026(3) 0.006(2) 0.011(3) 0.012(3)
C14 0.029(3) 0.032(3) 0.039(4) -0.004(3) -0.001(3) 0.008(3)
C15 0.039(4) 0.028(3) 0.032(3) 0.000(3) 0.007(3) 0.006(3)
C16 0.037(4) 0.048(4) 0.048(4) 0.017(3) 0.016(3) 0.008(3)
C17 0.058(5) 0.043(4) 0.031(3) -0.002(3) 0.013(3) 0.020(4)
C18 0.040(4) 0.048(4) 0.048(4) 0.017(3) 0.022(3) 0.014(3)
C19 0.030(3) 0.023(3) 0.038(4) 0.004(3) 0.005(3) 0.005(3)
C20 0.032(4) 0.033(3) 0.039(4) -0.008(3) 0.003(3) 0.001(3)
C21 0.037(4) 0.022(3) 0.033(3) -0.007(3) -0.007(3) 0.007(3)
C22 0.051(5) 0.033(4) 0.036(4) -0.011(3) 0.003(3) 0.001(3)
C23 0.034(3) 0.028(3) 0.037(4) -0.010(3) -0.002(3) 0.014(3)
C24 0.044(4) 0.033(3) 0.034(3) 0.009(3) 0.017(3) 0.015(3)
C25 0.033(4) 0.046(4) 0.041(4) 0.011(3) 0.012(3) 0.004(3)
C26 0.042(4) 0.051(4) 0.034(3) 0.021(3) 0.022(3) 0.015(3)
C27 0.031(3) 0.031(3) 0.061(4) 0.014(3) 0.013(3) 0.016(3)
C28 0.046(4) 0.035(3) 0.045(4) 0.013(3) 0.030(3) 0.019(3)
C29 0.051(4) 0.026(3) 0.047(4) 0.010(3) 0.019(3) 0.005(3)
C30 0.038(4) 0.021(3) 0.039(4) -0.002(3) 0.011(3) 0.004(3)
C31 0.031(4) 0.040(4) 0.047(4) 0.005(3) 0.010(3) 0.012(3)
C32 0.029(3) 0.038(4) 0.041(4) 0.017(3) 0.006(3) 0.004(3)
C33 0.031(3) 0.039(4) 0.042(4) 0.019(3) 0.009(3) 0.011(3)
C34 0.041(4) 0.038(4) 0.046(4) 0.009(3) -0.015(3) 0.012(3)
C35 0.051(4) 0.042(4) 0.036(4) 0.012(3) -0.007(3) 0.009(4)
C36 0.029(3) 0.035(3) 0.037(4) 0.015(3) 0.010(3) 0.005(3)
C37 0.033(3) 0.028(3) 0.023(3) 0.005(2) -0.002(3) 0.007(3)
C38 0.032(3) 0.034(3) 0.036(3) 0.000(3) 0.012(3) 0.006(3)
C39 0.024(3) 0.035(3) 0.043(4) 0.000(3) 0.011(3) 0.012(3)
C40 0.035(4) 0.051(4) 0.030(3) 0.000(3) 0.011(3) 0.012(3)
C41 0.035(4) 0.044(4) 0.036(3) -0.004(3) 0.012(3) 0.023(3)
C42 0.033(3) 0.050(4) 0.033(3) 0.017(3) 0.016(3) 0.015(3)
C43 0.035(4) 0.047(4) 0.026(3) 0.014(3) 0.001(3) -0.002(3)
C44 0.030(3) 0.033(3) 0.031(3) -0.003(3) 0.007(3) -0.003(3)
C45 0.037(4) 0.049(4) 0.037(4) 0.003(3) 0.008(3) 0.021(3)
C46 0.030(3) 0.039(4) 0.049(4) 0.027(3) 0.012(3) 0.013(3)
C47 0.040(4) 0.047(4) 0.052(4) 0.020(3) 0.013(3) 0.020(3)
C48 0.034(3) 0.042(4) 0.031(3) 0.004(3) 0.014(3) 0.011(3)
C49 0.033(3) 0.027(3) 0.029(3) -0.005(3) -0.011(3) 0.006(3)
C50 0.043(4) 0.035(4) 0.031(3) 0.002(3) 0.010(3) 0.011(3)
C51 0.040(4) 0.060(5) 0.041(4) 0.015(3) 0.022(3) 0.019(4)
C52 0.046(4) 0.067(5) 0.048(4) 0.006(4) 0.019(4) 0.016(4)
C53 0.041(4) 0.030(3) 0.042(4) 0.013(3) 0.009(3) 0.012(3)
C54 0.032(3) 0.021(3) 0.043(4) -0.003(3) 0.000(3) -0.007(3)
C55 0.042(4) 0.054(5) 0.044(4) 0.013(4) 0.009(3) 0.011(4)
C56 0.048(4) 0.060(5) 0.067(5) 0.028(4) 0.040(4) 0.030(4)
C57 0.050(4) 0.049(4) 0.052(4) 0.023(4) 0.020(4) 0.024(4)
C58 0.048(4) 0.038(4) 0.058(5) 0.019(3) 0.030(4) 0.029(3)
C59 0.043(4) 0.058(5) 0.059(5) 0.028(4) 0.006(4) 0.019(4)
C60 0.034(4) 0.056(5) 0.049(4) 0.020(4) 0.001(3) 0.001(3)
C61 0.045(4) 0.052(4) 0.049(4) 0.010(4) 0.016(4) 0.027(4)
C62 0.045(4) 0.054(4) 0.089(6) 0.031(4) 0.042(4) 0.039(4)
C63 0.057(5) 0.042(4) 0.072(6) -0.006(4) 0.024(5) -0.003(4)
C64 0.041(4) 0.038(4) 0.044(4) 0.009(3) 0.019(3) 0.019(3)
C65 0.049(5) 0.061(5) 0.057(5) 0.020(4) 0.010(4) 0.020(4)
C66 0.058(5) 0.059(5) 0.048(4) -0.002(4) 0.015(4) 0.023(4)
C67 0.057(5) 0.050(5) 0.054(5) 0.022(4) 0.013(4) 0.020(4)
C68 0.045(4) 0.064(5) 0.047(4) 0.011(4) 0.014(4) 0.017(4)
C69 0.039(4) 0.053(5) 0.048(5) -0.005(4) -0.004(3) 0.010(4)

loop_
_atom_type_symbol
_atom_type_description
_atom_type_scat_dispersion_real
_atom_type_scat_dispersion_imag
_atom_type_scat_source
C C 0.0033 0.0016 'International Tables Vol C Tables 4.2.6.8 and 6.1.1.4'
H H 0.0000 0.0000 'International Tables Vol C Tables 4.2.6.8 and 6.1.1.4'
N N 0.0061 0.0033 'International Tables Vol C Tables 4.2.6.8 and 6.1.1.4'
O O 0.0106 0.0060 'International Tables Vol C Tables 4.2.6.8 and 6.1.1.4'
S S 0.1246 0.1234 'International Tables Vol C Tables 4.2.6.8 and 6.1.1.4'
Cl Cl 0.1484 0.1585 'International Tables Vol C Tables 4.2.6.8 and 6.1.1.4'
Cd Cd -0.8075 1.2024 'International Tables Vol C Tables 4.2.6.8 and 6.1.1.4'
Hg Hg -2.3894 9.2266 'International Tables Vol C Tables 4.2.6.8 and 6.1.1.4'

loop_
_geom_angle_atom_site_label_1
_geom_angle_atom_site_label_2
_geom_angle_atom_site_label_3
_geom_angle
_geom_angle_site_symmetry_1
_geom_angle_site_symmetry_3
S1 Hg1 S2 173.37(6) . .
S1 Hg1 Cl1 84.83(6) . .
S2 Hg1 Cl1 101.64(5) . .
N4 Cd1 N8 166.2(2) . 2_777
N4 Cd1 O7 88.08(19) . .
N8 Cd1 O7 91.99(19) 2_777 .
N4 Cd1 O1 86.07(18) . .
N8 Cd1 O1 95.45(18) 2_777 .
O7 Cd1 O1 170.59(15) . .
N4 Cd1 O8 85.17(17) . .
N8 Cd1 O8 83.79(18) 2_777 .
O7 Cd1 O8 53.63(14) . .
O1 Cd1 O8 132.95(14) . .
N4 Cd1 O2 88.70(18) . .
N8 Cd1 O2 81.50(18) 2_777 .
O7 Cd1 O2 135.00(14) . .
O1 Cd1 O2 52.28(15) . .
O8 Cd1 O2 81.37(14) . .
N4 Cd1 Cl1 100.07(14) . .
N8 Cd1 Cl1 93.73(16) 2_777 .
O7 Cd1 Cl1 89.84(11) . .
O1 Cd1 Cl1 83.94(12) . .
O8 Cd1 Cl1 143.11(10) . .
O2 Cd1 Cl1 134.82(11) . .
N6 Cd2 N3 163.23(18) 2_777 .
N6 Cd2 O6 89.1(2) 2_777 .
N3 Cd2 O6 86.8(2) . .
N6 Cd2 O9 85.8(2) 2_777 2_777
N3 Cd2 O9 85.46(18) . 2_777
O6 Cd2 O9 134.39(16) . 2_777
N6 Cd2 O10 91.67(19) 2_777 2_777
N3 Cd2 O10 94.23(18) . 2_777
O6 Cd2 O10 173.56(15) . 2_777
O9 Cd2 O10 52.05(16) 2_777 2_777
N6 Cd2 Cl2 99.25(14) 2_777 .
N3 Cd2 Cl2 96.83(13) . .
O6 Cd2 Cl2 87.70(12) . .
O9 Cd2 Cl2 137.84(12) 2_777 .
O10 Cd2 Cl2 85.86(11) 2_777 .
N6 Cd2 O5 84.00(17) 2_777 .
N3 Cd2 O5 80.56(16) . .
O6 Cd2 O5 52.93(14) . .
O9 Cd2 O5 81.46(15) 2_777 .
O10 Cd2 O5 133.51(14) 2_777 .
Cl2 Cd2 O5 140.57(11) . .
N7 Cd3 N5 161.95(17) . .
N7 Cd3 O4 87.31(18) . .
N5 Cd3 O4 86.08(17) . .
N7 Cd3 O12 96.38(17) . .
N5 Cd3 O12 91.92(16) . .
O4 Cd3 O12 173.45(16) . .
N7 Cd3 Cl3 97.63(13) . .
N5 Cd3 Cl3 98.99(12) . .
O4 Cd3 Cl3 88.68(12) . .
O12 Cd3 Cl3 85.48(11) . .
N7 Cd3 O3 80.03(17) . .
N5 Cd3 O3 82.68(16) . .
O4 Cd3 O3 51.90(17) . .
O12 Cd3 O3 134.03(17) . .
Cl3 Cd3 O3 140.49(13) . .
N7 Cd3 O11 83.55(17) . .
N5 Cd3 O11 88.88(17) . .
O4 Cd3 O11 133.54(16) . .
O12 Cd3 O11 52.54(15) . .
Cl3 Cd3 O11 137.65(11) . .
O3 Cd3 O11 81.64(16) . .
O1W Cd4 O1W 180.0(3) . 2_777
O1W Cd4 O2W 95.22(17) . 2_777
O1W Cd4 O2W 84.78(17) 2_777 2_777
O1W Cd4 O2W 84.78(17) . .
O1W Cd4 O2W 95.22(17) 2_777 .
O2W Cd4 O2W 180.0(2) 2_777 .
O1W Cd4 O3W 96.00(17) . 2_777
O1W Cd4 O3W 84.01(17) 2_777 2_777
O2W Cd4 O3W 93.74(17) 2_777 2_777
O2W Cd4 O3W 86.26(18) . 2_777
O1W Cd4 O3W 84.01(17) . .
O1W Cd4 O3W 95.99(17) 2_777 .
O2W Cd4 O3W 86.26(18) 2_777 .
O2W Cd4 O3W 93.74(17) . .
O3W Cd4 O3W 180.0(3) 2_777 .
Cd1 Cl1 Hg1 94.88(5) . .
C1 S1 Hg1 108.8(3) . .
C10 S2 Hg1 102.6(2) . .
C19 O1 Cd1 93.9(4) . .
C19 O2 Cd1 88.0(4) . .
C25 O3 Cd3 91.9(5) . .
C25 O4 Cd3 94.8(4) . .
C31 O5 Cd2 88.0(4) . .
C31 O6 Cd2 94.9(4) . .
Cd4 O1W H1X 109.2 . .
Cd4 O1W H1Y 109.2 . .
H1X O1W H1Y 109.5 . .
Cd4 O2W H2X 108.9 . .
Cd4 O2W H2Y 109.7 . .
H2X O2W H2Y 109.5 . .
Cd4 O3W H3X 109.4 . .
Cd4 O3W H3Y 109.5 . .
H3X O3W H3Y 109.5 . .
H4X O4W H4Y 109.5 . .
H5X O5W H5Y 109.5 . .
H6X O6W H6Y 107.7 . .
C37 O7 Cd1 94.2(4) . .
C37 O8 Cd1 89.4(3) . .
C43 O9 Cd2 93.7(4) . 2_777
C43 O10 Cd2 91.3(4) . 2_777
C49 O11 Cd3 90.0(4) . .
C49 O12 Cd3 95.0(4) . .
C8 N1 C4 110.9(5) . .
C8 N1 C7 110.7(5) . .
C4 N1 C7 108.7(5) . .
C8 N1 C9 108.3(6) . .
C4 N1 C9 112.0(5) . .
C7 N1 C9 106.2(6) . .
C13 N2 C18 113.4(5) . .
C13 N2 C16 111.2(5) . .
C18 N2 C16 105.1(5) . .
C13 N2 C17 108.6(5) . .
C18 N2 C17 109.5(5) . .
C16 N2 C17 108.8(5) . .
C24 N3 C23 117.3(6) . .
C24 N3 Cd2 121.2(4) . .
C23 N3 Cd2 120.4(4) . .
C30 N4 C29 117.9(6) . .
C30 N4 Cd1 123.4(4) . .
C29 N4 Cd1 118.7(4) . .
C35 N5 C36 120.3(5) . .
C35 N5 Cd3 115.3(4) . .
C36 N5 Cd3 124.3(4) . .
C41 N6 C42 119.7(5) . .
C41 N6 Cd2 118.9(4) . 2_777
C42 N6 Cd2 121.4(4) . 2_777
C47 N7 C48 119.8(6) . .
C47 N7 Cd3 123.9(4) . .
C48 N7 Cd3 115.3(4) . .
C54 N8 C53 116.9(6) . .
C54 N8 Cd1 119.1(5) . 2_777
C53 N8 Cd1 122.3(5) . 2_777
C55 N9 C56 120.4(6) . .
C55 N9 C57 118.4(6) . .
C56 N9 C57 121.2(7) . .
C58 N10 C60 127.5(7) . .
C58 N10 C59 125.6(7) . .
C60 N10 C59 106.8(6) . .
C63 N11 C61 133.6(8) . .
C63 N11 C62 106.5(7) . .
C61 N11 C62 118.5(6) . .
C64 N12 C66 116.7(6) . .
C64 N12 C65 116.2(6) . .
C66 N12 C65 127.1(7) . .
C67 N13 C68 120.5(7) . .
C67 N13 C69 121.2(7) . .
C68 N13 C69 118.2(6) . .
C2 C1 C6 121.3(7) . .
C2 C1 S1 116.1(5) . .
C6 C1 S1 122.4(6) . .
C3 C2 C1 120.0(6) . .
C3 C2 H2 120.0 . .
C1 C2 H2 120.0 . .
C2 C3 C4 120.2(6) . .
C2 C3 H3 119.9 . .
C4 C3 H3 119.9 . .
C5 C4 C3 121.8(6) . .
C5 C4 N1 120.0(6) . .
C3 C4 N1 118.1(6) . .
C4 C5 C6 119.6(6) . .
C4 C5 H5 120.2 . .
C6 C5 H5 120.2 . .
C1 C6 C5 116.9(7) . .
C1 C6 H6 121.6 . .
C5 C6 H6 121.6 . .
N1 C7 H7A 109.5 . .
N1 C7 H7B 109.5 . .
H7A C7 H7B 109.5 . .
N1 C7 H7C 109.5 . .
H7A C7 H7C 109.5 . .
H7B C7 H7C 109.5 . .
N1 C8 H8A 109.5 . .
N1 C8 H8B 109.5 . .
H8A C8 H8B 109.5 . .
N1 C8 H8C 109.5 . .
H8A C8 H8C 109.5 . .
H8B C8 H8C 109.5 . .
N1 C9 H9A 109.5 . .
N1 C9 H9B 109.5 . .
H9A C9 H9B 109.5 . .
N1 C9 H9C 109.5 . .
H9A C9 H9C 109.5 . .
H9B C9 H9C 109.5 . .
C11 C10 C15 119.7(6) . .
C11 C10 S2 121.9(5) . .
C15 C10 S2 118.3(5) . .
C10 C11 C12 119.7(6) . .
C10 C11 H11 120.2 . .
C12 C11 H11 120.2 . .
C13 C12 C11 120.8(6) . .
C13 C12 H12 119.6 . .
C11 C12 H12 119.6 . .
C12 C13 C14 119.6(6) . .
C12 C13 N2 118.8(5) . .
C14 C13 N2 121.5(6) . .
C13 C14 C15 120.0(7) . .
C13 C14 H14 120.0 . .
C15 C14 H14 120.0 . .
C14 C15 C10 120.2(6) . .
C14 C15 H15 119.9 . .
C10 C15 H15 119.9 . .
N2 C16 H16D 109.5 . .
N2 C16 H16E 109.5 . .
H16D C16 H16E 109.5 . .
N2 C16 H16F 109.5 . .
H16D C16 H16F 109.5 . .
H16E C16 H16F 109.5 . .
N2 C17 H17A 109.5 . .
N2 C17 H17B 109.5 . .
H17A C17 H17B 109.5 . .
N2 C17 H17C 109.5 . .
H17A C17 H17C 109.5 . .
H17B C17 H17C 109.5 . .
N2 C18 H18A 109.5 . .
N2 C18 H18B 109.5 . .
H18A C18 H18B 109.5 . .
N2 C18 H18C 109.5 . .
H18A C18 H18C 109.5 . .
H18B C18 H18C 109.5 . .
O1 C19 O2 125.8(6) . .
O1 C19 C20 117.7(6) . .
O2 C19 C20 116.5(6) . .
C24 C20 C21 117.9(6) . .
C24 C20 C19 123.0(6) . .
C21 C20 C19 118.9(6) . .
C22 C21 C20 115.8(7) . .
C22 C21 H21 122.1 . .
C20 C21 H21 122.1 . .
C23 C22 C21 120.5(6) . .
C23 C22 H22 119.8 . .
C21 C22 H22 119.8 . .
N3 C23 C22 120.7(6) . .
N3 C23 H23 119.7 . .
C22 C23 H23 119.7 . .
N3 C24 C20 127.3(6) . .
N3 C24 H24 116.4 . .
C20 C24 H24 116.4 . .
O3 C25 O4 121.4(7) . .
O3 C25 C26 121.9(7) . .
O4 C25 C26 116.5(7) . .
C30 C26 C27 118.0(6) . .
C30 C26 C25 120.8(7) . .
C27 C26 C25 121.1(6) . .
C28 C27 C26 122.2(7) . .
C28 C27 H27 118.9 . .
C26 C27 H27 118.9 . .
C27 C28 C29 115.9(6) . .
C27 C28 H28 122.0 . .
C29 C28 H28 122.0 . .
N4 C29 C28 123.0(7) . .
N4 C29 H29 118.5 . .
C28 C29 H29 118.5 . .
N4 C30 C26 122.8(6) . .
N4 C30 H30 118.6 . .
C26 C30 H30 118.6 . .
O6 C31 O5 124.1(7) . .
O6 C31 C32 118.2(6) . .
O5 C31 C32 117.7(6) . .
C36 C32 C33 119.5(6) . .
C36 C32 C31 121.7(6) . .
C33 C32 C31 118.6(6) . .
C34 C33 C32 118.4(6) . .
C34 C33 H33 120.8 . .
C32 C33 H33 120.8 . .
C33 C34 C35 118.3(7) . .
C33 C34 H34 120.9 . .
C35 C34 H34 120.9 . .
N5 C35 C34 121.6(7) . .
N5 C35 H35 119.2 . .
C34 C35 H35 119.2 . .
N5 C36 C32 121.8(6) . .
N5 C36 H36 119.1 . .
C32 C36 H36 119.1 . .
O7 C37 O8 122.4(5) . .
O7 C37 C38 119.3(6) . .
O8 C37 C38 118.3(6) . .
C42 C38 C39 118.7(6) . .
C42 C38 C37 122.3(6) . .
C39 C38 C37 119.1(6) . .
C40 C39 C38 119.6(6) . .
C40 C39 H39 120.2 . .
C38 C39 H39 120.2 . .
C41 C40 C39 117.5(6) . .
C41 C40 H40 121.2 . .
C39 C40 H40 121.2 . .
N6 C41 C40 123.2(6) . .
N6 C41 H41 118.4 . .
C40 C41 H41 118.4 . .
N6 C42 C38 121.0(6) . .
N6 C42 H42 119.5 . .
C38 C42 H42 119.5 . .
O9 C43 O10 122.8(6) . .
O9 C43 C44 117.5(6) . .
O10 C43 C44 119.6(6) . .
C45 C44 C48 119.9(7) . .
C45 C44 C43 118.1(6) . .
C48 C44 C43 121.9(7) . .
C46 C45 C44 120.3(6) . .
C46 C45 H45 119.8 . .
C44 C45 H45 119.8 . .
C45 C46 C47 119.2(6) . .
C45 C46 H46 120.4 . .
C47 C46 H46 120.4 . .
N7 C47 C46 121.1(6) . .
N7 C47 H47 119.5 . .
C46 C47 H47 119.5 . .
N7 C48 C44 119.7(6) . .
N7 C48 H48 120.2 . .
C44 C48 H48 120.2 . .
O11 C49 O12 122.5(6) . .
O11 C49 C50 117.3(6) . .
O12 C49 C50 120.1(7) . .
C54 C50 C51 118.4(7) . .
C54 C50 C49 123.0(7) . .
C51 C50 C49 118.2(7) . .
C50 C51 C52 115.9(7) . .
C50 C51 H51 122.1 . .
C52 C51 H51 122.1 . .
C53 C52 C51 119.7(7) . .
C53 C52 H52 120.1 . .
C51 C52 H52 120.1 . .
N8 C53 C52 121.4(7) . .
N8 C53 H53 119.3 . .
C52 C53 H53 119.3 . .
N8 C54 C50 127.6(7) . .
N8 C54 H54 116.2 . .
C50 C54 H54 116.2 . .
O13 C55 N9 120.3(7) . .
O13 C55 H55 119.8 . .
N9 C55 H55 119.8 . .
N9 C56 H56A 109.5 . .
N9 C56 H56B 109.5 . .
H56A C56 H56B 109.5 . .
N9 C56 H56C 109.5 . .
H56A C56 H56C 109.5 . .
H56B C56 H56C 109.5 . .
N9 C57 H57A 109.5 . .
N9 C57 H57B 109.5 . .
H57A C57 H57B 109.5 . .
N9 C57 H57C 109.5 . .
H57A C57 H57C 109.5 . .
H57B C57 H57C 109.5 . .
O14 C58 N10 123.4(7) . .
O14 C58 H58 118.3 . .
N10 C58 H58 118.3 . .
N10 C59 H59A 109.5 . .
N10 C59 H59B 109.5 . .
H59A C59 H59B 109.5 . .
N10 C59 H59C 109.5 . .
H59A C59 H59C 109.5 . .
H59B C59 H59C 109.5 . .
N10 C60 H60A 109.5 . .
N10 C60 H60B 109.5 . .
H60A C60 H60B 109.5 . .
N10 C60 H60C 109.5 . .
H60A C60 H60C 109.5 . .
H60B C60 H60C 109.5 . .
O15 C61 N11 119.8(7) . .
O15 C61 H61 120.1 . .
N11 C61 H61 120.1 . .
N11 C62 H62D 109.5 . .
N11 C62 H62E 109.5 . .
H62D C62 H62E 109.5 . .
N11 C62 H62F 109.5 . .
H62D C62 H62F 109.5 . .
H62E C62 H62F 109.5 . .
N11 C63 H63A 109.5 . .
N11 C63 H63B 109.5 . .
H63A C63 H63B 109.5 . .
N11 C63 H63C 109.5 . .
H63A C63 H63C 109.5 . .
H63B C63 H63C 109.5 . .
O16 C64 N12 119.7(6) . .
O16 C64 H64 120.2 . .
N12 C64 H64 120.2 . .
N12 C65 H65A 109.5 . .
N12 C65 H65B 109.5 . .
H65A C65 H65B 109.5 . .
N12 C65 H65C 109.5 . .
H65A C65 H65C 109.5 . .
H65B C65 H65C 109.5 . .
N12 C66 H66A 109.5 . .
N12 C66 H66B 109.5 . .
H66A C66 H66B 109.5 . .
N12 C66 H66C 109.5 . .
H66A C66 H66C 109.5 . .
H66B C66 H66C 109.5 . .
O17 C67 N13 122.5(8) . .
O17 C67 H67 118.8 . .
N13 C67 H67 118.8 . .
N13 C68 H68A 109.5 . .
N13 C68 H68B 109.5 . .
H68A C68 H68B 109.5 . .
N13 C68 H68C 109.5 . .
H68A C68 H68C 109.5 . .
H68B C68 H68C 109.5 . .
N13 C69 H69A 109.5 . .
N13 C69 H69B 109.5 . .
H69A C69 H69B 109.5 . .
N13 C69 H69C 109.5 . .
H69A C69 H69C 109.5 . .
H69B C69 H69C 109.5 . .

loop_
_geom_bond_atom_site_label_1
_geom_bond_atom_site_label_2
_geom_bond_distance
_geom_bond_site_symmetry_2
Hg1 S1 2.337(2) .
Hg1 S2 2.3399(19) .
Hg1 Cl1 2.9113(15) .
Cd1 N4 2.298(5) .
Cd1 N8 2.319(6) 2_777
Cd1 O7 2.422(4) .
Cd1 O1 2.424(4) .
Cd1 O8 2.507(4) .
Cd1 O2 2.530(5) .
Cd1 Cl1 2.5905(15) .
Cd2 N6 2.339(5) 2_777
Cd2 N3 2.340(6) .
Cd2 O6 2.419(5) .
Cd2 O9 2.451(5) 2_777
Cd2 O10 2.488(4) 2_777
Cd2 Cl2 2.5509(16) .
Cd2 O5 2.566(4) .
Cd3 N7 2.320(5) .
Cd3 N5 2.343(5) .
Cd3 O4 2.406(4) .
Cd3 O12 2.431(4) .
Cd3 Cl3 2.5160(15) .
Cd3 O3 2.523(5) .
Cd3 O11 2.545(5) .
Cd4 O1W 2.200(5) .
Cd4 O1W 2.200(5) 2_777
Cd4 O2W 2.224(4) 2_777
Cd4 O2W 2.224(4) .
Cd4 O3W 2.283(4) 2_777
Cd4 O3W 2.283(4) .
S1 C1 1.792(7) .
S2 C10 1.785(7) .
O1 C19 1.207(8) .
O2 C19 1.246(7) .
O3 C25 1.186(9) .
O4 C25 1.289(9) .
O5 C31 1.264(8) .
O6 C31 1.256(8) .
O1W H1X 0.9600 .
O1W H1Y 0.9599 .
O2W H2X 0.9599 .
O2W H2Y 0.9601 .
O3W H3X 0.9600 .
O3W H3Y 0.9600 .
O4W H4X 0.8500 .
O4W H4Y 0.8500 .
O5W H5X 0.8502 .
O5W H5Y 0.8501 .
O6W H6X 0.8299 .
O6W H6Y 0.8301 .
O7 C37 1.251(8) .
O8 C37 1.288(8) .
O9 C43 1.221(8) .
O9 Cd2 2.451(5) 2_777
O10 C43 1.247(8) .
O10 Cd2 2.488(4) 2_777
O11 C49 1.250(9) .
O12 C49 1.264(8) .
O13 C55 1.272(9) .
O14 C58 1.245(9) .
O15 C61 1.289(9) .
O16 C64 1.270(9) .
O17 C67 1.201(9) .
N1 C8 1.490(9) .
N1 C4 1.494(8) .
N1 C7 1.554(10) .
N1 C9 1.562(9) .
N2 C13 1.439(8) .
N2 C18 1.493(9) .
N2 C16 1.524(8) .
N2 C17 1.558(9) .
N3 C24 1.320(9) .
N3 C23 1.354(8) .
N4 C30 1.335(9) .
N4 C29 1.350(9) .
N5 C35 1.352(9) .
N5 C36 1.364(8) .
N6 C41 1.334(8) .
N6 C42 1.385(8) .
N6 Cd2 2.339(5) 2_777
N7 C47 1.376(9) .
N7 C48 1.387(9) .
N8 C54 1.299(9) .
N8 C53 1.332(9) .
N8 Cd1 2.319(6) 2_777
N9 C55 1.435(10) .
N9 C56 1.460(10) .
N9 C57 1.511(10) .
N10 C58 1.399(9) .
N10 C60 1.469(10) .
N10 C59 1.511(10) .
N11 C63 1.297(10) .
N11 C61 1.455(10) .
N11 C62 1.515(9) .
N12 C64 1.440(10) .
N12 C66 1.461(10) .
N12 C65 1.482(10) .
N13 C67 1.423(10) .
N13 C68 1.482(10) .
N13 C69 1.490(11) .
C1 C2 1.382(10) .
C1 C6 1.421(10) .
C2 C3 1.369(9) .
C2 H2 0.9500 .
C3 C4 1.379(9) .
C3 H3 0.9500 .
C4 C5 1.372(9) .
C5 C6 1.433(10) .
C5 H5 0.9500 .
C6 H6 0.9500 .
C7 H7A 0.9800 .
C7 H7B 0.9800 .
C7 H7C 0.9800 .
C8 H8A 0.9800 .
C8 H8B 0.9800 .
C8 H8C 0.9800 .
C9 H9A 0.9800 .
C9 H9B 0.9800 .
C9 H9C 0.9800 .
C10 C11 1.378(9) .
C10 C15 1.418(10) .
C11 C12 1.423(9) .
C11 H11 0.9500 .
C12 C13 1.388(9) .
C12 H12 0.9500 .
C13 C14 1.396(9) .
C14 C15 1.404(9) .
C14 H14 0.9500 .
C15 H15 0.9500 .
C16 H16D 0.9800 .
C16 H16E 0.9800 .
C16 H16F 0.9800 .
C17 H17A 0.9800 .
C17 H17B 0.9800 .
C17 H17C 0.9800 .
C18 H18A 0.9800 .
C18 H18B 0.9800 .
C18 H18C 0.9800 .
C19 C20 1.515(9) .
C20 C24 1.344(10) .
C20 C21 1.426(9) .
C21 C22 1.426(10) .
C21 H21 0.9500 .
C22 C23 1.412(10) .
C22 H22 0.9500 .
C23 H23 0.9500 .
C24 H24 0.9500 .
C25 C26 1.528(10) .
C26 C30 1.362(9) .
C26 C27 1.385(10) .
C27 C28 1.347(9) .
C27 H27 0.9500 .
C28 C29 1.413(9) .
C28 H28 0.9500 .
C29 H29 0.9500 .
C30 H30 0.9500 .
C31 C32 1.499(10) .
C32 C36 1.383(9) .
C32 C33 1.432(9) .
C33 C34 1.419(9) .
C33 H33 0.9500 .
C34 C35 1.425(9) .
C34 H34 0.9500 .
C35 H35 0.9500 .
C36 H36 0.9500 .
C37 C38 1.484(8) .
C38 C42 1.385(9) .
C38 C39 1.426(9) .
C39 C40 1.406(9) .
C39 H39 0.9500 .
C40 C41 1.401(9) .
C40 H40 0.9500 .
C41 H41 0.9500 .
C42 H42 0.9500 .
C43 C44 1.476(10) .
C44 C45 1.387(10) .
C44 C48 1.403(9) .
C45 C46 1.386(10) .
C45 H45 0.9500 .
C46 C47 1.396(10) .
C46 H46 0.9500 .
C47 H47 0.9500 .
C48 H48 0.9500 .
C49 C50 1.517(10) .
C50 C54 1.342(10) .
C50 C51 1.391(10) .
C51 C52 1.420(11) .
C51 H51 0.9500 .
C52 C53 1.405(11) .
C52 H52 0.9500 .
C53 H53 0.9500 .
C54 H54 0.9500 .
C55 H55 0.9500 .
C56 H56A 0.9800 .
C56 H56B 0.9800 .
C56 H56C 0.9800 .
C57 H57A 0.9800 .
C57 H57B 0.9800 .
C57 H57C 0.9800 .
C58 H58 0.9500 .
C59 H59A 0.9800 .
C59 H59B 0.9800 .
C59 H59C 0.9800 .
C60 H60A 0.9800 .
C60 H60B 0.9800 .
C60 H60C 0.9800 .
C61 H61 0.9500 .
C62 H62D 0.9800 .
C62 H62E 0.9800 .
C62 H62F 0.9800 .
C63 H63A 0.9800 .
C63 H63B 0.9800 .
C63 H63C 0.9800 .
C64 H64 0.9500 .
C65 H65A 0.9800 .
C65 H65B 0.9800 .
C65 H65C 0.9800 .
C66 H66A 0.9800 .
C66 H66B 0.9800 .
C66 H66C 0.9800 .
C67 H67 0.9500 .
C68 H68A 0.9800 .
C68 H68B 0.9800 .
C68 H68C 0.9800 .
C69 H69A 0.9800 .
C69 H69B 0.9800 .
C69 H69C 0.9800 .

loop_
_geom_hbond_atom_site_label_D
_geom_hbond_atom_site_label_H
_geom_hbond_atom_site_label_A
_geom_hbond_distance_DH
_geom_hbond_distance_HA
_geom_hbond_distance_DA
_geom_hbond_angle_DHA
_geom_hbond_site_symmetry_A
O1W H1X O5 0.96 2.04 2.717(6) 126.0 .
O1W H1Y O2 0.96 1.91 2.728(7) 140.9 .
O2W H2X O11 0.96 1.91 2.700(6) 137.9 .
O3W H3X O9 0.96 1.87 2.793(6) 159.3 .
O3W H3Y O8 0.96 2.54 3.414(7) 150.7 .
O2W H2Y O8 0.96 1.81 2.754(6) 165.7 2_777
O6W H6X O16 0.83 1.96 2.317(6) 104.7 .
O6W H6Y O16 0.83 1.99 2.317(6) 102.4 2_776
O6W H6Y N12 0.83 2.51 3.311(7) 164.0 2_776
